data_7207755
loop_
_publ_author_name
'Shi, Dong-Ying'
'Zhao, Jun-Wei'
'Chen, Li-Juan'
'Ma, Peng-Tao'
'Wang, Jing-Ping'
'Niu, Jing-Yang'

_publ_section_title
;
 Four types of 1D or 2D organic--inorganic hybrids assembled by
 arsenotungstates and CuII--LnIII/IV heterometals
;
_journal_issue 9
_journal_name_full CrystEngComm
_journal_page_first 3108
_journal_paper_doi 10.1039/c2ce06354a
_journal_volume 14
_journal_year 2012
_chemical_formula_sum 'C10 H56 As2 Cu2.5 N10 Na3 O84.5 Sm W22'
_chemical_formula_weight 6241.36
_chemical_name_systematic
;
?
;
_space_group_IT_number 2
_symmetry_cell_setting triclinic
_symmetry_space_group_name_Hall '-P 1'
_symmetry_space_group_name_H-M 'P -1'
_atom_sites_solution_hydrogens geom
_atom_sites_solution_primary direct
_atom_sites_solution_secondary difmap
_audit_creation_method SHELXL-97
_cell_angle_alpha 114.244(4)
_cell_angle_beta 90.779(4)
_cell_angle_gamma 94.123(4)
_cell_formula_units_Z 2
_cell_length_a 16.039(4)
_cell_length_b 18.277(5)
_cell_length_c 20.982(5)
_cell_measurement_reflns_used 19444
_cell_measurement_temperature 296(2)
_cell_measurement_theta_max 25.00
_cell_measurement_theta_min 1.82
_cell_volume 5587(2)
_computing_cell_refinement 'Bruker XSCANS'
_computing_data_collection 'Bruker XSCANS'
_computing_data_reduction 'Bruker SHELXTL'
_computing_molecular_graphics 'Bruker SHELXTL'
_computing_publication_material 'Bruker SHELXTL'
_computing_structure_refinement 'SHELXL-97 (Sheldrick, 1997)'
_computing_structure_solution 'SHELXS-97 (Sheldrick, 1990)'
_diffrn_ambient_temperature 296(2)
_diffrn_detector_area_resol_mean none
_diffrn_measured_fraction_theta_full 0.989
_diffrn_measured_fraction_theta_max 0.989
_diffrn_measurement_device_type 'Bruker P4'
_diffrn_measurement_method '\w scans'
_diffrn_radiation_monochromator graphite
_diffrn_radiation_source 'fine-focus sealed tube'
_diffrn_radiation_type MoK\a
_diffrn_radiation_wavelength 0.71073
_diffrn_reflns_av_R_equivalents 0.0516
_diffrn_reflns_av_sigmaI/netI 0.1068
_diffrn_reflns_limit_h_max 18
_diffrn_reflns_limit_h_min -19
_diffrn_reflns_limit_k_max 21
_diffrn_reflns_limit_k_min -21
_diffrn_reflns_limit_l_max 24
_diffrn_reflns_limit_l_min -20
_diffrn_reflns_number 28489
_diffrn_reflns_theta_full 25.00
_diffrn_reflns_theta_max 25.00
_diffrn_reflns_theta_min 1.82
_diffrn_standards_decay_% none
_diffrn_standards_interval_count none
_diffrn_standards_interval_time none
_diffrn_standards_number none
_exptl_absorpt_coefficient_mu 24.213
_exptl_absorpt_correction_T_max 0.1449
_exptl_absorpt_correction_T_min 0.0616
_exptl_absorpt_correction_type multi-scan
_exptl_absorpt_process_details SADABS
_exptl_crystal_colour purple
_exptl_crystal_density_diffrn 3.710
_exptl_crystal_density_method 'not measured'
_exptl_crystal_description prism
_exptl_crystal_F_000 5447
_exptl_crystal_size_max 0.26
_exptl_crystal_size_mid 0.18
_exptl_crystal_size_min 0.13
_refine_diff_density_max 5.413
_refine_diff_density_min -4.201
_refine_diff_density_rms 0.528
_refine_ls_extinction_coef 0.000049(12)
_refine_ls_extinction_expression Fc^*^=kFc[1+0.001xFc^2^\l^3^/sin(2\q)]^-1/4^
_refine_ls_extinction_method SHELXL
_refine_ls_goodness_of_fit_ref 1.028
_refine_ls_hydrogen_treatment constr
_refine_ls_matrix_type full
_refine_ls_number_parameters 1160
_refine_ls_number_reflns 19444
_refine_ls_number_restraints 127
_refine_ls_restrained_S_all 1.030
_refine_ls_R_factor_all 0.1003
_refine_ls_R_factor_gt 0.0651
_refine_ls_shift/su_max 0.001
_refine_ls_shift/su_mean 0.000
_refine_ls_structure_factor_coef Fsqd
_refine_ls_weighting_details 'calc w=1/[\s^2^(Fo^2^)+(0.0777P)^2^+0.0000P] where P=(Fo^2^+2Fc^2^)/3'
_refine_ls_weighting_scheme calc
_refine_ls_wR_factor_gt 0.1565
_refine_ls_wR_factor_ref 0.1721
_reflns_number_gt 13032
_reflns_number_total 19444
_reflns_threshold_expression >2sigma(I)
_cod_data_source_file c2ce06354a.txt
_cod_data_source_block 4
_cod_depositor_comments
;
The following automatic conversions were performed:

'_symmetry_cell_setting' value 'Triclinic' changed to 'triclinic'
according to /home/saulius/struct/CIF-dictionaries/cif_core.dic
dictionary named 'cif_core.dic' version 2.4.1 from 2010-06-29.

Automatic conversion script
Id: cif_fix_values 1715 2011-07-08 13:25:40Z adriana 
;
_cod_original_sg_symbol_H-M P-1
_cod_original_formula_sum 'C10 H56 As2 Cu2.50 N10 Na3 O84.50 Sm W22'
_cod_database_code 7207755

loop_
_symmetry_equiv_pos_as_xyz
'x, y, z'
'-x, -y, -z'

loop_
_atom_site_label
_atom_site_type_symbol
_atom_site_fract_x
_atom_site_fract_y
_atom_site_fract_z
_atom_site_U_iso_or_equiv
_atom_site_adp_type
_atom_site_occupancy
_atom_site_symmetry_multiplicity
_atom_site_calc_flag
_atom_site_refinement_flags
Sm1 Sm 0.73074(7) 0.28024(6) 0.49052(6) 0.0207(3) Uani 1 1 d .
W1 W 0.59083(6) 0.05984(5) 0.13814(5) 0.0320(2) Uani 1 1 d .
W2 W 0.73100(7) 0.20743(5) 0.13612(5) 0.0305(2) Uani 1 1 d .
W3 W 0.78631(7) 0.01475(5) 0.08092(5) 0.0323(2) Uani 1 1 d .
W4 W 0.81962(6) -0.07209(5) 0.21163(5) 0.0269(2) Uani 1 1 d .
W5 W 0.62311(6) -0.02857(5) 0.26555(5) 0.0262(2) Uani 1 1 d .
W6 W 0.56275(5) 0.18388(5) 0.33211(5) 0.0237(2) Uani 1 1 d .
W7 W 0.69929(6) 0.32993(5) 0.32762(5) 0.0211(2) Uani 1 1 d .
W8 W 0.91463(6) 0.28033(5) 0.26254(5) 0.0230(2) Uani 1 1 d .
W9 W 0.97130(6) 0.08917(5) 0.20660(5) 0.0275(2) Uani 1 1 d .
W10 W 0.93932(5) 0.20000(5) 0.38260(4) 0.0199(2) Uani 1 1 d .
W11 W 0.78763(6) 0.04475(5) 0.38778(4) 0.0204(2) Uani 1 1 d .
W12 W 0.82204(6) 0.49492(5) 0.63065(4) 0.0218(2) Uani 1 1 d .
W13 W 0.61514(6) 0.45066(5) 0.63362(5) 0.0319(2) Uani 1 1 d .
W14 W 0.53717(8) 0.32359(6) 0.72627(7) 0.0519(4) Uani 1 1 d .
W15 W 0.66143(7) 0.17913(5) 0.62405(5) 0.0364(3) Uani 1 1 d .
W16 W 0.88379(6) 0.23009(5) 0.62205(4) 0.0260(2) Uani 1 1 d .
W17 W 0.97259(6) 0.41964(5) 0.72387(5) 0.0272(2) Uani 1 1 d .
W18 W 0.83871(7) 0.57805(5) 0.82834(5) 0.0353(3) Uani 1 1 d .
W19 W 0.62961(8) 0.53219(6) 0.83138(6) 0.0471(3) Uani 1 1 d .
W20 W 0.67311(9) 0.24996(6) 0.80565(6) 0.0563(4) Uani 1 1 d .
W21 W 0.90251(8) 0.29951(6) 0.80336(5) 0.0414(3) Uani 1 1 d .
W22 W 0.76837(9) 0.45922(6) 0.91089(5) 0.0514(4) Uani 1 1 d .
As1 As 0.76051(12) 0.13227(10) 0.26524(10) 0.0145(4) Uani 1 1 d .
As2 As 0.75221(15) 0.37939(12) 0.72221(11) 0.0257(5) Uani 1 1 d .
Cu1 Cu 0.5000 0.5000 0.5000 0.0397(11) Uani 1 2 d S
Cu2 Cu 0.5000 0.0000 0.5000 0.0419(11) Uani 1 2 d S
Cu3 Cu 1.0000 0.5000 0.5000 0.0475(13) Uani 1 2 d S
Cu4 Cu 1.0234(2) 0.71168(16) 0.96017(15) 0.0446(9) Uani 1 1 d .
Na1 Na 0.2980(11) 0.3259(10) 0.8006(10) 0.041(5) Uani 0.50 1 d PU
Na1' Na 0.2129(18) 0.2795(16) 0.7758(15) 0.080(8) Uiso 0.50 1 d P
Na2 Na 0.2574(6) 0.1934(5) 0.2355(5) 0.042(2) Uani 1 1 d U
Na3 Na 1.0422(5) 0.0823(4) 0.5786(4) 0.0254(19) Uani 1 1 d U
O1 O 0.4972(10) 0.0212(10) 0.0940(9) 0.046(5) Uani 1 1 d .
O2 O 0.6683(10) -0.0042(9) 0.0693(8) 0.038(4) Uani 1 1 d .
O3 O 0.5642(10) 0.1315(9) 0.2209(8) 0.031(4) Uani 1 1 d .
O4 O 0.6034(9) -0.0128(8) 0.1838(8) 0.035(4) Uani 1 1 d .
O5 O 0.7294(8) 0.1083(7) 0.1823(7) 0.021(3) Uani 1 1 d U
O6 O 0.6231(10) 0.1418(9) 0.1070(8) 0.037(4) Uani 1 1 d U
O7 O 0.7266(11) 0.2651(9) 0.0886(9) 0.044(4) Uani 1 1 d .
O8 O 0.6892(10) 0.2686(9) 0.2198(8) 0.033(4) Uani 1 1 d .
O9 O 0.8417(10) 0.2387(9) 0.1782(7) 0.032(4) Uani 1 1 d .
O10 O 0.7772(11) 0.1088(9) 0.0671(8) 0.040(4) Uani 1 1 d .
O11 O 0.8184(11) -0.0484(10) 0.0010(8) 0.046(5) Uani 1 1 d U
O12 O 0.8917(11) 0.0636(9) 0.1303(8) 0.036(4) Uani 1 1 d .
O13 O 0.7865(9) -0.0508(8) 0.1317(7) 0.029(4) Uani 1 1 d .
O14 O 0.8581(11) -0.1649(9) 0.1738(9) 0.044(4) Uiso 1 1 d .
O15 O 0.9161(10) -0.0011(8) 0.2176(8) 0.031(4) Uani 1 1 d .
O16 O 0.8331(9) -0.0529(8) 0.3029(9) 0.031(4) Uani 1 1 d .
O17 O 0.7502(8) 0.0463(7) 0.2775(7) 0.016(3) Uiso 1 1 d .
O18 O 0.7043(10) -0.1044(8) 0.2152(8) 0.033(4) Uani 1 1 d .
O19 O 0.5409(10) -0.0932(9) 0.2640(9) 0.042(4) Uani 1 1 d .
O20 O 0.6809(10) -0.0187(8) 0.3495(8) 0.034(4) Uani 1 1 d .
O21 O 0.5825(10) 0.0726(9) 0.3120(9) 0.037(4) Uani 1 1 d .
O22 O 0.4547(9) 0.1825(9) 0.3369(10) 0.043(5) Uani 1 1 d .
O23 O 0.5982(8) 0.2260(8) 0.4225(8) 0.027(4) Uani 1 1 d .
O24 O 0.5851(8) 0.2844(8) 0.3220(7) 0.019(3) Uani 1 1 d .
O25 O 0.7037(9) 0.2009(7) 0.3194(8) 0.025(3) Uani 1 1 d .
O26 O 0.6808(10) 0.4203(8) 0.3295(8) 0.032(4) Uani 1 1 d .
O27 O 0.7132(8) 0.3523(8) 0.4166(7) 0.021(3) Uani 1 1 d U
O28 O 0.8166(9) 0.3244(8) 0.3107(8) 0.027(3) Uani 1 1 d .
O29 O 0.8617(8) 0.1648(7) 0.2755(6) 0.019(3) Uani 1 1 d U
O30 O 0.9659(9) 0.2829(8) 0.3422(7) 0.024(3) Uani 1 1 d .
O31 O 0.9674(10) 0.3598(9) 0.2544(8) 0.032(4) Uiso 1 1 d .
O32 O 0.9840(9) 0.1965(9) 0.2084(7) 0.029(4) Uani 1 1 d .
O33 O 1.0595(12) 0.0519(9) 0.1657(11) 0.055(6) Uani 1 1 d .
O34 O 1.0098(9) 0.1335(8) 0.3010(8) 0.025(3) Uani 1 1 d .
O35 O 1.0185(10) 0.2259(9) 0.4459(8) 0.036(4) Uani 1 1 d .
O36 O 0.8547(8) 0.2563(7) 0.4256(7) 0.019(3) Uani 1 1 d U
O37 O 0.8913(9) 0.1005(7) 0.3778(7) 0.027(4) Uani 1 1 d .
O38 O 0.7410(10) 0.1347(7) 0.4316(7) 0.027(4) Uani 1 1 d .
O39 O 0.8126(11) 0.0158(9) 0.4530(8) 0.039(4) Uani 1 1 d .
O40 O 0.8725(11) 0.5658(8) 0.6100(7) 0.035(4) Uani 1 1 d .
O41 O 0.8193(9) 0.5633(8) 0.7370(8) 0.030(4) Uiso 1 1 d .
O42 O 0.9112(10) 0.4501(9) 0.6629(8) 0.038(4) Uani 1 1 d .
O43 O 0.7357(10) 0.4038(8) 0.6543(9) 0.036(4) Uani 1 1 d .
O44 O 0.8083(9) 0.4135(7) 0.5471(7) 0.024(3) Uani 1 1 d .
O45 O 0.7094(9) 0.5237(8) 0.6312(7) 0.027(3) Uani 1 1 d U
O46 O 0.5366(11) 0.5017(10) 0.6226(10) 0.050(5) Uiso 1 1 d .
O47 O 0.6286(9) 0.3758(8) 0.5472(8) 0.029(4) Uani 1 1 d .
O48 O 0.6267(9) 0.5190(8) 0.7395(9) 0.035(4) Uani 1 1 d U
O49 O 0.5615(11) 0.3763(8) 0.6681(9) 0.043(5) Uani 1 1 d .
O50 O 0.4318(11) 0.3203(10) 0.7274(10) 0.051 Uiso 1 1 d .
O51 O 0.5688(11) 0.4301(10) 0.8009(9) 0.053(5) Uani 1 1 d .
O52 O 0.5653(13) 0.2968(14) 0.8007(11) 0.075(6) Uani 1 1 d U
O53 O 0.6808(10) 0.3084(8) 0.7195(8) 0.034(4) Uani 1 1 d .
O54 O 0.5518(10) 0.2264(10) 0.6523(9) 0.051(5) Uani 1 1 d U
O55 O 0.6311(11) 0.0782(9) 0.5721(9) 0.048(5) Uani 1 1 d .
O56 O 0.6711(11) 0.1728(8) 0.7167(8) 0.035(4) Uani 1 1 d U
O57 O 0.6653(11) 0.2284(8) 0.5675(9) 0.039(4) Uani 1 1 d .
O58 O 0.7791(10) 0.1817(8) 0.6363(8) 0.034(4) Uani 1 1 d .
O59 O 0.9342(11) 0.1480(9) 0.5676(9) 0.042(4) Uiso 1 1 d .
O60 O 0.8355(9) 0.2661(8) 0.5671(7) 0.024(3) Uani 1 1 d U
O61 O 0.8461(10) 0.3440(8) 0.7189(7) 0.031(4) Uani 1 1 d .
O62 O 0.9192(11) 0.2221(9) 0.7133(9) 0.043(5) Uani 1 1 d .
O63 O 0.9772(9) 0.3138(7) 0.6500(7) 0.028(4) Uani 1 1 d .
O64 O 1.0712(10) 0.4586(9) 0.7254(8) 0.039(4) Uani 1 1 d .
O65 O 0.9888(11) 0.3715(9) 0.7913(8) 0.040(4) Uani 1 1 d .
O66 O 0.9228(10) 0.5063(8) 0.7981(7) 0.029(4) Uani 1 1 d .
O67 O 0.8957(10) 0.6705(8) 0.8663(8) 0.037(4) Uani 1 1 d U
O68 O 0.8346(12) 0.5496(9) 0.9110(8) 0.043(5) Uani 1 1 d .
O69 O 0.7499(10) 0.4584(8) 0.7983(8) 0.037(4) Uani 1 1 d .
O70 O 0.7287(11) 0.6118(9) 0.8532(9) 0.051(5) Uani 1 1 d .
O71 O 0.5585(11) 0.5963(11) 0.8692(12) 0.069(7) Uani 1 1 d D
O72 O 0.6712(11) 0.5129(10) 0.9104(9) 0.052(5) Uani 1 1 d U
O73 O 0.6546(15) 0.2029(11) 0.8621(10) 0.076(7) Uani 1 1 d .
O74 O 0.7908(13) 0.2490(9) 0.7991(8) 0.048(5) Uani 1 1 d .
O75 O 0.6969(12) 0.3627(10) 0.8714(9) 0.054(5) Uani 1 1 d .
O76 O 0.9569(12) 0.2718(10) 0.8577(9) 0.048(5) Uani 1 1 d U
O77 O 0.8572(12) 0.3932(10) 0.8691(8) 0.049(5) Uani 1 1 d .
O78 O 0.7775(15) 0.4766(11) 0.9965(9) 0.069(6) Uani 1 1 d .
N1 N 0.6189(14) 0.5101(11) 0.4778(13) 0.052(7) Uani 1 1 d .
H1A H 0.6475 0.4768 0.4899 0.063 Uiso 1 1 calc R
H1B H 0.6220 0.4944 0.4313 0.063 Uiso 1 1 calc R
N2 N 0.5139(15) 0.6205(12) 0.5440(12) 0.050(6) Uani 1 1 d .
H2A H 0.4700 0.6394 0.5302 0.060 Uiso 1 1 calc R
H2B H 0.5135 0.6377 0.5908 0.060 Uiso 1 1 calc R
N3 N 0.5702(14) -0.0803(12) 0.4316(12) 0.050(6) Uani 1 1 d .
H3A H 0.5392 -0.1125 0.3928 0.060 Uiso 1 1 calc R
H3B H 0.6129 -0.0549 0.4192 0.060 Uiso 1 1 calc R
N4 N 0.5001(16) -0.0713(11) 0.5521(12) 0.052(7) Uani 1 1 d .
H4A H 0.5287 -0.0456 0.5935 0.062 Uiso 1 1 calc R
H4B H 0.4473 -0.0846 0.5601 0.062 Uiso 1 1 calc R
N5 N 0.8950(15) 0.4537(13) 0.4415(11) 0.057(7) Uani 1 1 d .
H5A H 0.9016 0.4038 0.4093 0.069 Uiso 1 1 calc R
H5B H 0.8530 0.4505 0.4685 0.069 Uiso 1 1 calc R
N6 N 0.9891(13) 0.5964(12) 0.4775(14) 0.053(7) Uani 1 1 d .
H6A H 0.9989 0.6422 0.5166 0.063 Uiso 1 1 calc R
H6B H 1.0267 0.5969 0.4462 0.063 Uiso 1 1 calc R
N7 N 1.0415(15) 0.8078(11) 0.9395(11) 0.050(7) Uani 1 1 d .
H7A H 1.0967 0.8228 0.9438 0.060 Uiso 1 1 calc R
H7B H 1.0245 0.7944 0.8948 0.060 Uiso 1 1 calc R
N8 N 0.9552(16) 0.7802(12) 1.0352(13) 0.060(7) Uani 1 1 d .
H8A H 0.9007 0.7683 1.0217 0.072 Uiso 1 1 calc R
H8B H 0.9633 0.7710 1.0738 0.072 Uiso 1 1 calc R
N9 N 1.0088(14) 0.6205(12) 0.9868(11) 0.043(5) Uani 1 1 d U
H9A H 1.0321 0.6363 1.0301 0.052 Uiso 1 1 calc R
H9B H 0.9537 0.6094 0.9891 0.052 Uiso 1 1 calc R
N10 N 1.0885(16) 0.6388(11) 0.8845(10) 0.052(7) Uani 1 1 d .
H10A H 1.0575 0.6170 0.8439 0.063 Uiso 1 1 calc R
H10B H 1.1347 0.6658 0.8785 0.063 Uiso 1 1 calc R
C1 C 0.658(2) 0.5919(19) 0.513(2) 0.081 Uiso 1 1 d .
H1C H 0.7001 0.6025 0.4846 0.097 Uiso 1 1 calc R
H1D H 0.6856 0.5989 0.5574 0.097 Uiso 1 1 calc R
C2 C 0.586(2) 0.652(2) 0.527(2) 0.085(11) Uani 1 1 d U
H2C H 0.6043 0.7030 0.5653 0.102 Uiso 1 1 calc R
H2D H 0.5755 0.6611 0.4858 0.102 Uiso 1 1 calc R
C3 C 0.6019(18) -0.1276(15) 0.4673(15) 0.050(8) Uani 1 1 d .
H3C H 0.6194 -0.1777 0.4328 0.060 Uiso 1 1 calc R
H3D H 0.6504 -0.0979 0.4973 0.060 Uiso 1 1 calc R
C4 C 0.5404(18) -0.1444(16) 0.5078(15) 0.051(7) Uani 1 1 d .
H4C H 0.5660 -0.1666 0.5373 0.061 Uiso 1 1 calc R
H4D H 0.4982 -0.1846 0.4770 0.061 Uiso 1 1 calc R
C5 C 0.876(2) 0.5030(15) 0.4088(15) 0.065(10) Uani 1 1 d .
H5C H 0.8159 0.4979 0.4002 0.078 Uiso 1 1 calc R
H5D H 0.9013 0.4837 0.3637 0.078 Uiso 1 1 calc R
C6 C 0.9046(19) 0.5914(15) 0.4489(16) 0.059(9) Uani 1 1 d .
H6C H 0.9043 0.6188 0.4179 0.071 Uiso 1 1 calc R
H6D H 0.8674 0.6166 0.4863 0.071 Uiso 1 1 calc R
C7 C 0.9966(19) 0.8782(15) 0.9860(15) 0.052(8) Uani 1 1 d .
H7C H 1.0309 0.9281 0.9967 0.063 Uiso 1 1 calc R
H7D H 0.9445 0.8801 0.9630 0.063 Uiso 1 1 calc R
C8 C 0.980(2) 0.868(2) 1.052(2) 0.087(11) Uiso 1 1 d .
H8C H 0.9348 0.8999 1.0754 0.104 Uiso 1 1 calc R
H8D H 1.0293 0.8860 1.0829 0.104 Uiso 1 1 calc R
C9 C 1.042(2) 0.5497(15) 0.9434(13) 0.058(9) Uani 1 1 d .
H9C H 0.9996 0.5128 0.9101 0.070 Uiso 1 1 calc R
H9D H 1.0654 0.5233 0.9705 0.070 Uiso 1 1 calc R
C10 C 1.1106(19) 0.5774(16) 0.9060(16) 0.056(8) Uani 1 1 d U
H10C H 1.1603 0.5975 0.9371 0.067 Uiso 1 1 calc R
H10D H 1.1247 0.5311 0.8651 0.067 Uiso 1 1 calc R
O1W O 0.4159(13) 0.6625(15) 0.9167(15) 0.109(9) Uiso 1 1 d D
O2W O 0.471(3) 0.304(3) 0.222(3) 0.084(14) Uiso 0.50 1 d P
O3W O 0.981(2) 0.041(2) 0.654(2) 0.058(10) Uiso 0.50 1 d P
O4W O 0.621(3) 0.000(3) 0.676(2) 0.075(13) Uiso 0.50 1 d P
O5W O 0.768(3) 0.713(3) 1.008(3) 0.098(16) Uiso 0.50 1 d P
O6W O 0.204(3) 0.189(3) 0.150(3) 0.083(14) Uiso 0.50 1 d P
O7W O 0.635(3) -0.183(3) 0.054(3) 0.092(15) Uiso 0.50 1 d P
O8W O 1.104(3) 0.172(3) 0.652(3) 0.097(16) Uiso 0.50 1 d P
O9W O 0.2731(8) 0.1131(7) 0.1896(6) 0.012(3) Uiso 1 1 d .
O10W O 1.1657(17) 0.7623(15) 1.0399(14) 0.101(8) Uiso 1 1 d .

loop_
_atom_site_aniso_label
_atom_site_aniso_U_11
_atom_site_aniso_U_22
_atom_site_aniso_U_33
_atom_site_aniso_U_23
_atom_site_aniso_U_13
_atom_site_aniso_U_12
Sm1 0.0285(7) 0.0141(5) 0.0156(6) 0.0020(4) 0.0002(5) 0.0037(4)
W1 0.0379(6) 0.0293(5) 0.0209(5) 0.0042(4) -0.0135(4) -0.0059(4)
W2 0.0471(6) 0.0282(5) 0.0173(5) 0.0112(4) -0.0083(4) 0.0000(4)
W3 0.0535(7) 0.0265(5) 0.0095(5) 0.0005(4) 0.0013(4) 0.0008(4)
W4 0.0424(6) 0.0138(4) 0.0198(5) 0.0015(4) 0.0056(4) 0.0060(4)
W5 0.0311(6) 0.0167(4) 0.0252(5) 0.0044(4) -0.0009(4) -0.0058(4)
W6 0.0188(5) 0.0224(4) 0.0266(5) 0.0070(4) -0.0025(4) 0.0012(4)
W7 0.0263(5) 0.0148(4) 0.0219(5) 0.0070(4) -0.0057(4) 0.0042(3)
W8 0.0283(5) 0.0192(4) 0.0227(5) 0.0103(4) 0.0016(4) -0.0009(4)
W9 0.0322(6) 0.0236(5) 0.0234(5) 0.0055(4) 0.0100(4) 0.0065(4)
W10 0.0230(5) 0.0156(4) 0.0180(5) 0.0040(4) -0.0045(4) 0.0017(3)
W11 0.0326(5) 0.0120(4) 0.0155(4) 0.0042(3) 0.0016(4) 0.0040(3)
W12 0.0327(5) 0.0136(4) 0.0153(5) 0.0025(4) 0.0008(4) -0.0008(4)
W13 0.0333(6) 0.0208(5) 0.0331(6) 0.0014(4) 0.0091(4) 0.0079(4)
W14 0.0495(8) 0.0363(6) 0.0575(8) 0.0073(6) 0.0267(6) -0.0044(5)
W15 0.0505(7) 0.0213(5) 0.0315(6) 0.0063(4) 0.0070(5) -0.0059(4)
W16 0.0447(6) 0.0169(4) 0.0129(5) 0.0024(4) -0.0037(4) 0.0057(4)
W17 0.0400(6) 0.0218(4) 0.0141(5) 0.0027(4) -0.0036(4) -0.0022(4)
W18 0.0582(7) 0.0190(5) 0.0160(5) -0.0047(4) 0.0057(5) -0.0039(4)
W19 0.0601(8) 0.0303(5) 0.0351(6) -0.0031(5) 0.0269(6) 0.0040(5)
W20 0.0972(11) 0.0370(6) 0.0340(7) 0.0158(5) 0.0219(7) -0.0090(6)
W21 0.0802(9) 0.0298(5) 0.0148(5) 0.0105(4) -0.0036(5) 0.0008(5)
W22 0.0952(10) 0.0366(6) 0.0128(5) 0.0020(5) 0.0166(6) -0.0069(6)
As1 0.0207(11) 0.0115(9) 0.0094(10) 0.0026(8) -0.0035(8) 0.0007(8)
As2 0.0405(15) 0.0169(10) 0.0161(12) 0.0035(9) 0.0091(10) -0.0005(10)
Cu1 0.040(3) 0.026(2) 0.053(3) 0.014(2) 0.012(2) 0.0175(19)
Cu2 0.054(3) 0.031(2) 0.042(3) 0.016(2) 0.014(2) 0.000(2)
Cu3 0.057(3) 0.039(2) 0.023(2) -0.006(2) 0.000(2) -0.031(2)
Cu4 0.084(3) 0.0254(15) 0.0183(16) 0.0041(13) 0.0118(16) -0.0031(15)
Na1 0.028(8) 0.038(8) 0.045(8) 0.007(6) 0.027(7) -0.007(6)
Na2 0.041(3) 0.040(3) 0.043(3) 0.0162(13) 0.0006(10) 0.0052(10)
Na3 0.020(4) 0.025(4) 0.037(5) 0.017(4) -0.004(3) 0.013(3)
O1 0.034(11) 0.060(11) 0.041(11) 0.019(10) -0.021(8) -0.013(9)
O2 0.038(10) 0.041(9) 0.018(9) -0.004(8) -0.014(7) -0.007(8)
O3 0.037(10) 0.034(9) 0.023(9) 0.011(7) 0.003(7) 0.006(7)
O4 0.031(9) 0.023(8) 0.033(9) -0.003(7) -0.017(7) -0.014(7)
O5 0.021(3) 0.021(3) 0.021(3) 0.0090(16) 0.0007(10) 0.0021(10)
O6 0.041(8) 0.047(7) 0.024(7) 0.014(6) -0.014(6) 0.004(6)
O7 0.047(11) 0.040(10) 0.048(11) 0.023(9) -0.009(9) -0.005(8)
O8 0.036(10) 0.040(9) 0.021(9) 0.007(8) 0.000(7) 0.019(7)
O9 0.042(10) 0.037(9) 0.016(8) 0.011(7) 0.013(7) -0.005(7)
O10 0.060(12) 0.029(8) 0.023(9) 0.002(7) -0.010(8) 0.001(8)
O11 0.061(9) 0.054(8) 0.024(7) 0.018(6) 0.005(6) -0.001(7)
O12 0.059(12) 0.038(9) 0.019(9) 0.018(8) 0.019(8) 0.006(8)
O13 0.042(10) 0.015(7) 0.015(8) -0.006(6) -0.003(7) -0.013(7)
O15 0.041(10) 0.014(7) 0.038(10) 0.011(7) 0.018(8) 0.001(7)
O16 0.023(9) 0.024(8) 0.057(11) 0.027(8) -0.014(7) 0.003(6)
O18 0.040(10) 0.010(7) 0.037(10) -0.001(7) -0.014(8) -0.005(7)
O19 0.031(10) 0.037(9) 0.054(12) 0.015(9) 0.003(8) -0.012(8)
O20 0.048(11) 0.029(8) 0.034(10) 0.021(8) 0.006(8) 0.002(7)
O21 0.035(10) 0.037(9) 0.048(11) 0.027(9) -0.004(8) 0.002(7)
O22 0.015(9) 0.040(10) 0.068(13) 0.016(9) 0.001(8) 0.008(7)
O23 0.013(8) 0.023(7) 0.043(10) 0.012(7) -0.007(7) -0.004(6)
O24 0.020(8) 0.024(7) 0.014(7) 0.008(6) -0.002(6) 0.004(6)
O25 0.025(9) 0.012(7) 0.034(9) 0.008(7) -0.004(7) -0.002(6)
O26 0.034(10) 0.023(8) 0.040(10) 0.013(8) -0.009(7) 0.006(7)
O27 0.018(6) 0.023(6) 0.022(6) 0.010(5) -0.007(5) 0.007(5)
O28 0.016(8) 0.032(8) 0.034(9) 0.015(7) -0.011(6) 0.003(6)
O29 0.028(7) 0.021(6) 0.007(6) 0.006(5) -0.010(5) -0.005(5)
O30 0.025(9) 0.020(7) 0.027(9) 0.011(7) -0.002(7) 0.004(6)
O32 0.033(9) 0.041(9) 0.016(8) 0.014(7) 0.003(7) 0.005(7)
O33 0.055(13) 0.031(9) 0.076(15) 0.017(10) 0.032(11) 0.019(8)
O34 0.018(8) 0.022(7) 0.039(10) 0.015(7) 0.010(7) 0.005(6)
O35 0.040(10) 0.049(10) 0.021(9) 0.017(8) -0.018(7) 0.005(8)
O36 0.029(7) 0.011(5) 0.021(6) 0.012(5) -0.005(5) -0.002(5)
O37 0.033(9) 0.011(7) 0.022(8) -0.009(6) -0.010(7) 0.005(6)
O38 0.055(11) 0.014(7) 0.017(8) 0.007(6) 0.004(7) 0.017(7)
O39 0.054(12) 0.045(10) 0.028(9) 0.024(8) -0.002(8) 0.005(8)
O40 0.067(12) 0.023(8) 0.012(8) 0.007(7) -0.001(7) -0.015(8)
O42 0.047(11) 0.047(10) 0.018(9) 0.015(8) -0.002(7) -0.014(8)
O43 0.047(11) 0.014(7) 0.043(11) 0.008(7) -0.003(8) 0.000(7)
O44 0.041(10) 0.010(7) 0.013(7) -0.003(6) -0.002(6) -0.001(6)
O45 0.038(7) 0.017(6) 0.021(7) 0.002(5) 0.012(6) 0.011(5)
O47 0.027(9) 0.024(8) 0.040(10) 0.016(7) 0.005(7) 0.016(7)
O48 0.028(7) 0.021(6) 0.047(8) 0.002(6) 0.013(6) 0.010(5)
O49 0.053(12) 0.011(7) 0.050(11) -0.003(7) 0.014(9) -0.001(7)
O51 0.047(12) 0.054(11) 0.038(11) 0.000(9) 0.025(9) -0.001(9)
O52 0.062(10) 0.119(10) 0.054(9) 0.045(8) 0.036(7) 0.010(8)
O53 0.052(11) 0.012(7) 0.032(9) 0.005(7) -0.001(8) -0.010(7)
O54 0.019(7) 0.052(8) 0.051(8) -0.011(6) 0.008(6) -0.002(6)
O55 0.058(12) 0.018(8) 0.053(12) 0.004(8) 0.005(9) -0.013(8)
O56 0.067(8) 0.030(7) 0.019(7) 0.018(6) 0.015(6) 0.029(6)
O57 0.050(11) 0.018(8) 0.046(11) 0.010(8) 0.009(9) 0.005(7)
O58 0.051(11) 0.028(8) 0.024(9) 0.011(7) 0.003(8) 0.016(7)
O60 0.024(3) 0.024(3) 0.023(3) 0.0098(16) 0.0012(10) 0.0020(10)
O61 0.051(11) 0.031(8) 0.017(8) 0.015(7) 0.007(7) 0.008(7)
O62 0.062(13) 0.033(9) 0.041(11) 0.024(8) -0.008(9) -0.012(8)
O63 0.042(10) 0.007(6) 0.023(8) -0.004(6) 0.007(7) -0.003(6)
O64 0.038(10) 0.037(9) 0.031(10) 0.006(8) -0.014(8) -0.012(8)
O65 0.048(11) 0.036(9) 0.023(9) 0.001(8) -0.008(8) 0.001(8)
O66 0.038(10) 0.025(8) 0.017(8) 0.001(7) -0.009(7) -0.004(7)
O67 0.049(8) 0.023(6) 0.027(7) -0.001(6) 0.004(6) -0.008(6)
O68 0.079(14) 0.028(8) 0.018(9) 0.006(7) 0.001(9) -0.002(9)
O69 0.051(11) 0.022(8) 0.032(10) 0.005(7) 0.024(8) 0.008(7)
O70 0.055(13) 0.034(9) 0.049(12) 0.004(9) 0.023(10) -0.011(8)
O71 0.062(14) 0.047(11) 0.084(17) 0.009(11) 0.041(12) 0.018(10)
O72 0.052(8) 0.055(8) 0.029(8) -0.003(6) 0.018(7) 0.000(7)
O73 0.13(2) 0.055(12) 0.040(12) 0.022(11) 0.013(13) -0.030(12)
O74 0.101(16) 0.021(8) 0.023(9) 0.008(7) 0.000(9) 0.013(9)
O75 0.081(15) 0.061(12) 0.033(11) 0.034(10) 0.018(10) 0.000(10)
O76 0.063(9) 0.056(8) 0.029(7) 0.024(7) -0.001(6) 0.000(7)
O77 0.078(14) 0.048(10) 0.015(9) 0.011(8) 0.002(9) -0.013(10)
O78 0.112(19) 0.058(12) 0.022(10) 0.002(10) 0.015(11) -0.003(12)
N1 0.060(16) 0.030(11) 0.074(18) 0.026(12) 0.019(13) 0.013(11)
N2 0.058(16) 0.038(12) 0.051(15) 0.013(11) 0.007(12) 0.019(11)
N3 0.059(16) 0.045(13) 0.054(15) 0.032(12) 0.008(12) -0.015(11)
N4 0.087(19) 0.024(11) 0.046(14) 0.013(10) 0.030(13) 0.018(11)
N5 0.086(19) 0.053(14) 0.031(13) 0.026(12) -0.015(12) -0.051(13)
N6 0.028(13) 0.035(12) 0.10(2) 0.030(13) -0.005(12) -0.017(10)
N7 0.083(18) 0.027(11) 0.042(14) 0.017(10) 0.020(13) -0.012(11)
N8 0.075(19) 0.048(14) 0.053(16) 0.017(13) 0.025(14) -0.007(12)
N9 0.059(10) 0.046(9) 0.032(9) 0.022(7) 0.005(7) 0.002(7)
N10 0.11(2) 0.027(11) 0.020(11) 0.012(10) 0.010(12) 0.004(12)
C2 0.081(14) 0.079(13) 0.092(14) 0.030(9) 0.007(9) 0.017(9)
C3 0.06(2) 0.035(14) 0.055(19) 0.018(14) 0.031(15) 0.007(13)
C4 0.055(19) 0.056(17) 0.058(19) 0.036(16) 0.004(15) 0.027(14)
C5 0.10(3) 0.034(15) 0.039(17) 0.001(14) -0.019(16) -0.042(16)
C6 0.05(2) 0.042(16) 0.06(2) 0.006(15) 0.017(16) 0.001(14)
C7 0.055(19) 0.035(15) 0.06(2) 0.015(14) 0.020(16) 0.007(13)
C9 0.12(3) 0.040(15) 0.014(13) 0.006(12) 0.019(15) 0.005(16)
C10 0.066(12) 0.054(10) 0.055(11) 0.032(9) 0.012(8) -0.004(8)

loop_
_atom_type_symbol
_atom_type_description
_atom_type_scat_dispersion_real
_atom_type_scat_dispersion_imag
_atom_type_scat_source
C C 0.0033 0.0016 'International Tables Vol C Tables 4.2.6.8 and 6.1.1.4'
H H 0.0000 0.0000 'International Tables Vol C Tables 4.2.6.8 and 6.1.1.4'
N N 0.0061 0.0033 'International Tables Vol C Tables 4.2.6.8 and 6.1.1.4'
O O 0.0106 0.0060 'International Tables Vol C Tables 4.2.6.8 and 6.1.1.4'
Cu Cu 0.3201 1.2651 'International Tables Vol C Tables 4.2.6.8 and 6.1.1.4'
As As 0.0499 2.0058 'International Tables Vol C Tables 4.2.6.8 and 6.1.1.4'
Sm Sm -0.1638 3.4418 'International Tables Vol C Tables 4.2.6.8 and 6.1.1.4'
W W -0.8490 6.8722 'International Tables Vol C Tables 4.2.6.8 and 6.1.1.4'
Na Na 0.0362 0.0249 'International Tables Vol C Tables 4.2.6.8 and 6.1.1.4'

loop_
_geom_angle_atom_site_label_1
_geom_angle_atom_site_label_2
_geom_angle_atom_site_label_3
_geom_angle
_geom_angle_site_symmetry_1
_geom_angle_site_symmetry_3
O36 Sm1 O57 135.2(5) . .
O36 Sm1 O60 75.0(5) . .
O57 Sm1 O60 70.2(5) . .
O36 Sm1 O47 146.0(4) . .
O57 Sm1 O47 76.5(5) . .
O60 Sm1 O47 115.9(5) . .
O36 Sm1 O27 77.4(4) . .
O57 Sm1 O27 146.3(5) . .
O60 Sm1 O27 139.5(4) . .
O47 Sm1 O27 74.9(5) . .
O36 Sm1 O23 116.2(5) . .
O57 Sm1 O23 82.5(5) . .
O60 Sm1 O23 147.1(4) . .
O47 Sm1 O23 73.3(5) . .
O27 Sm1 O23 72.6(5) . .
O36 Sm1 O38 71.2(4) . .
O57 Sm1 O38 76.0(5) . .
O60 Sm1 O38 80.7(5) . .
O47 Sm1 O38 140.1(5) . .
O27 Sm1 O38 117.2(4) . .
O23 Sm1 O38 74.9(5) . .
O36 Sm1 O44 79.7(4) . .
O57 Sm1 O44 116.1(5) . .
O60 Sm1 O44 74.7(5) . .
O47 Sm1 O44 73.2(5) . .
O27 Sm1 O44 71.6(5) . .
O23 Sm1 O44 135.9(5) . .
O38 Sm1 O44 145.8(5) . .
O1 W1 O3 104.3(8) . .
O1 W1 O6 101.9(8) . .
O3 W1 O6 92.2(7) . .
O1 W1 O4 100.3(7) . .
O3 W1 O4 86.5(7) . .
O6 W1 O4 157.4(6) . .
O1 W1 O2 101.1(7) . .
O3 W1 O2 154.6(7) . .
O6 W1 O2 84.9(7) . .
O4 W1 O2 86.7(7) . .
O1 W1 O5 171.1(7) . .
O3 W1 O5 83.7(6) . .
O6 W1 O5 73.5(6) . .
O4 W1 O5 84.0(5) . .
O2 W1 O5 71.2(5) . .
O7 W2 O8 104.3(7) . .
O7 W2 O9 101.5(7) . .
O8 W2 O9 89.5(6) . .
O7 W2 O6 101.2(7) . .
O8 W2 O6 89.8(7) . .
O9 W2 O6 156.8(6) . .
O7 W2 O10 101.3(7) . .
O8 W2 O10 154.3(7) . .
O9 W2 O10 86.6(6) . .
O6 W2 O10 84.0(7) . .
O7 W2 O5 169.7(6) . .
O8 W2 O5 83.7(6) . .
O9 W2 O5 84.8(5) . .
O6 W2 O5 72.1(6) . .
O10 W2 O5 70.7(6) . .
O11 W3 O10 100.8(7) . .
O11 W3 O2 102.6(7) . .
O10 W3 O2 88.3(7) . .
O11 W3 O13 102.2(7) . .
O10 W3 O13 156.8(6) . .
O2 W3 O13 89.2(7) . .
O11 W3 O12 101.4(7) . .
O10 W3 O12 87.3(7) . .
O2 W3 O12 156.0(6) . .
O13 W3 O12 85.6(6) . .
O11 W3 O5 171.9(7) . .
O10 W3 O5 73.1(6) . .
O2 W3 O5 72.4(5) . .
O13 W3 O5 84.3(5) . .
O12 W3 O5 83.8(5) . .
O14 W4 O16 100.0(7) . .
O14 W4 O18 99.8(7) . .
O16 W4 O18 88.5(7) . .
O14 W4 O15 102.1(7) . .
O16 W4 O15 91.8(6) . .
O18 W4 O15 157.7(6) . .
O14 W4 O13 103.4(7) . .
O16 W4 O13 156.7(6) . .
O18 W4 O13 87.0(6) . .
O15 W4 O13 84.0(6) . .
O14 W4 O17 168.8(6) . .
O16 W4 O17 72.8(5) . .
O18 W4 O17 71.9(5) . .
O15 W4 O17 86.9(5) . .
O13 W4 O17 84.1(5) . .
O19 W5 O21 103.1(7) . .
O19 W5 O4 103.2(7) . .
O21 W5 O4 85.1(7) . .
O19 W5 O20 99.0(8) . .
O21 W5 O20 91.2(7) . .
O4 W5 O20 157.8(6) . .
O19 W5 O18 100.7(7) . .
O21 W5 O18 156.1(6) . .
O4 W5 O18 88.2(7) . .
O20 W5 O18 86.4(7) . .
O19 W5 O17 168.7(7) . .
O21 W5 O17 83.7(6) . .
O4 W5 O17 86.2(5) . .
O20 W5 O17 71.6(5) . .
O18 W5 O17 73.0(5) . .
O22 W6 O23 102.7(8) . .
O22 W6 O24 99.3(7) . .
O23 W6 O24 94.1(6) . .
O22 W6 O21 102.3(7) . .
O23 W6 O21 96.7(7) . .
O24 W6 O21 153.0(6) . .
O22 W6 O3 96.4(7) . .
O23 W6 O3 160.9(6) . .
O24 W6 O3 83.7(5) . .
O21 W6 O3 78.0(6) . .
O22 W6 O25 171.1(7) . .
O23 W6 O25 80.6(6) . .
O24 W6 O25 72.1(5) . .
O21 W6 O25 85.3(6) . .
O3 W6 O25 80.6(6) . .
O26 W7 O27 101.8(7) . .
O26 W7 O28 103.0(7) . .
O27 W7 O28 94.2(6) . .
O26 W7 O24 99.6(7) . .
O27 W7 O24 93.3(6) . .
O28 W7 O24 154.2(6) . .
O26 W7 O8 95.8(7) . .
O27 W7 O8 162.4(6) . .
O28 W7 O8 81.8(6) . .
O24 W7 O8 83.5(6) . .
O26 W7 O25 171.3(6) . .
O27 W7 O25 81.4(6) . .
O28 W7 O25 84.7(5) . .
O24 W7 O25 72.1(5) . .
O8 W7 O25 81.1(6) . .
O31 W8 O30 101.5(7) . .
O31 W8 O28 103.8(6) . .
O30 W8 O28 92.6(6) . .
O31 W8 O32 99.3(7) . .
O30 W8 O32 88.5(6) . .
O28 W8 O32 156.2(6) . .
O31 W8 O9 100.5(7) . .
O30 W8 O9 157.7(6) . .
O28 W8 O9 85.4(6) . .
O32 W8 O9 84.7(6) . .
O31 W8 O29 171.5(6) . .
O30 W8 O29 73.1(5) . .
O28 W8 O29 83.3(5) . .
O32 W8 O29 74.3(5) . .
O9 W8 O29 84.6(5) . .
O33 W9 O34 101.2(9) . .
O33 W9 O12 102.8(9) . .
O34 W9 O12 155.9(6) . .
O33 W9 O15 103.1(7) . .
O34 W9 O15 90.2(6) . .
O12 W9 O15 85.4(7) . .
O33 W9 O32 99.9(7) . .
O34 W9 O32 88.8(6) . .
O12 W9 O32 86.1(6) . .
O15 W9 O32 156.8(6) . .
O33 W9 O29 169.6(7) . .
O34 W9 O29 72.5(5) . .
O12 W9 O29 83.5(5) . .
O15 W9 O29 85.5(5) . .
O32 W9 O29 72.1(5) . .
O35 W10 O36 105.4(7) . .
O35 W10 O37 103.5(7) . .
O36 W10 O37 95.3(6) . .
O35 W10 O30 101.1(7) . .
O36 W10 O30 88.3(5) . .
O37 W10 O30 153.2(6) . .
O35 W10 O34 95.4(7) . .
O36 W10 O34 158.1(6) . .
O37 W10 O34 86.3(5) . .
O30 W10 O34 80.8(5) . .
O35 W10 O29 163.9(6) . .
O36 W10 O29 87.4(5) . .
O37 W10 O29 84.5(5) . .
O30 W10 O29 69.1(5) . .
O34 W10 O29 70.9(5) . .
O39 W11 O38 103.5(7) . .
O39 W11 O37 103.5(7) . .
O38 W11 O37 92.9(6) . .
O39 W11 O20 101.9(7) . .
O38 W11 O20 93.9(7) . .
O37 W11 O20 151.4(6) . .
O39 W11 O16 98.1(7) . .
O38 W11 O16 158.4(6) . .
O37 W11 O16 82.2(5) . .
O20 W11 O16 81.4(6) . .
O39 W11 O17 164.2(6) . .
O38 W11 O17 90.3(5) . .
O37 W11 O17 82.9(5) . .
O20 W11 O17 69.3(5) . .
O16 W11 O17 68.2(5) . .
O40 W12 O44 100.6(6) . .
O40 W12 O45 100.2(7) . .
O44 W12 O45 94.2(6) . .
O40 W12 O42 103.9(7) . .
O44 W12 O42 94.7(7) . .
O45 W12 O42 152.2(6) . .
O40 W12 O41 97.3(6) . .
O44 W12 O41 162.1(6) . .
O45 W12 O41 82.8(6) . .
O42 W12 O41 80.7(6) . .
O40 W12 O43 171.7(7) . .
O44 W12 O43 78.5(6) . .
O45 W12 O43 71.7(6) . .
O42 W12 O43 84.4(6) . .
O41 W12 O43 83.7(6) . .
O46 W13 O47 104.0(8) . .
O46 W13 O49 104.3(8) . .
O47 W13 O49 95.5(6) . .
O46 W13 O45 98.4(7) . .
O47 W13 O45 94.5(6) . .
O49 W13 O45 152.1(7) . .
O46 W13 O48 92.9(7) . .
O47 W13 O48 163.1(6) . .
O49 W13 O48 79.3(6) . .
O45 W13 O48 83.6(6) . .
O46 W13 O43 169.4(7) . .
O47 W13 O43 80.7(6) . .
O49 W13 O43 84.4(7) . .
O45 W13 O43 71.6(6) . .
O48 W13 O43 82.7(6) . .
O50 W14 O54 101.0(8) . .
O50 W14 O49 102.8(8) . .
O54 W14 O49 89.3(8) . .
O50 W14 O52 102.3(9) . .
O54 W14 O52 99.1(10) . .
O49 W14 O52 151.5(9) . .
O50 W14 O51 101.2(8) . .
O54 W14 O51 157.6(7) . .
O49 W14 O51 83.3(7) . .
O52 W14 O51 78.6(9) . .
O50 W14 O53 171.9(7) . .
O54 W14 O53 72.2(6) . .
O49 W14 O53 82.0(7) . .
O52 W14 O53 74.9(7) . .
O51 W14 O53 85.8(6) . .
O55 W15 O57 106.4(8) . .
O55 W15 O58 103.8(7) . .
O57 W15 O58 95.3(7) . .
O55 W15 O56 98.7(7) . .
O57 W15 O56 154.9(7) . .
O58 W15 O56 79.0(7) . .
O55 W15 O54 102.8(8) . .
O57 W15 O54 86.0(8) . .
O58 W15 O54 151.8(6) . .
O56 W15 O54 88.0(7) . .
O55 W15 O53 163.3(7) . .
O57 W15 O53 87.9(6) . .
O58 W15 O53 83.0(6) . .
O56 W15 O53 67.2(5) . .
O54 W15 O53 68.9(6) . .
O59 W16 O60 105.8(7) . .
O59 W16 O58 103.2(7) . .
O60 W16 O58 92.0(6) . .
O59 W16 O63 100.0(7) . .
O60 W16 O63 93.7(6) . .
O58 W16 O63 153.6(6) . .
O59 W16 O62 95.5(8) . .
O60 W16 O62 158.8(7) . .
O58 W16 O62 82.4(7) . .
O63 W16 O62 83.0(6) . .
O59 W16 O61 163.6(7) . .
O60 W16 O61 88.8(6) . .
O58 W16 O61 83.3(6) . .
O63 W16 O61 71.1(5) . .
O62 W16 O61 70.2(6) . .
O59 W16 Na3 24.8(6) . .
O60 W16 Na3 128.1(5) . .
O58 W16 Na3 109.3(4) . .
O63 W16 Na3 87.1(4) . .
O62 W16 Na3 72.8(5) . .
O61 W16 Na3 138.8(4) . .
O64 W17 O42 105.0(7) . .
O64 W17 O63 100.4(7) . .
O42 W17 O63 89.8(7) . .
O64 W17 O66 103.0(7) . .
O42 W17 O66 85.2(7) . .
O63 W17 O66 156.6(6) . .
O64 W17 O65 99.0(7) . .
O42 W17 O65 155.9(7) . .
O63 W17 O65 87.9(6) . .
O66 W17 O65 87.4(6) . .
O64 W17 O61 169.7(7) . .
O42 W17 O61 82.2(6) . .
O63 W17 O61 71.9(5) . .
O66 W17 O61 84.8(5) . .
O65 W17 O61 74.4(6) . .
O67 W18 O41 104.0(7) . .
O67 W18 O66 102.5(7) . .
O41 W18 O66 88.7(6) . .
O67 W18 O70 99.3(7) . .
O41 W18 O70 92.2(7) . .
O66 W18 O70 157.3(6) . .
O67 W18 O68 99.4(7) . .
O41 W18 O68 156.6(6) . .
O66 W18 O68 85.4(7) . .
O70 W18 O68 84.8(8) . .
O67 W18 O69 168.7(6) . .
O41 W18 O69 85.6(6) . .
O66 W18 O69 83.4(6) . .
O70 W18 O69 74.1(6) . .
O68 W18 O69 71.2(6) . .
O71 W19 O48 105.1(9) . .
O71 W19 O51 103.5(8) . .
O48 W19 O51 87.7(7) . .
O71 W19 O72 100.8(10) . .
O48 W19 O72 154.0(6) . .
O51 W19 O72 86.6(8) . .
O71 W19 O70 98.1(8) . .
O48 W19 O70 90.6(7) . .
O51 W19 O70 158.0(8) . .
O72 W19 O70 85.3(8) . .
O71 W19 O69 167.8(9) . .
O48 W19 O69 83.2(6) . .
O51 W19 O69 85.4(6) . .
O72 W19 O69 71.1(6) . .
O70 W19 O69 72.6(6) . .
O73 W20 O56 108.4(8) . .
O73 W20 O74 101.6(10) . .
O56 W20 O74 83.9(7) . .
O73 W20 O75 101.8(8) . .
O56 W20 O75 149.4(6) . .
O74 W20 O75 85.2(7) . .
O73 W20 O52 104.3(10) . .
O56 W20 O52 99.2(8) . .
O74 W20 O52 151.5(7) . .
O75 W20 O52 77.8(9) . .
O73 W20 O53 172.5(9) . .
O56 W20 O53 68.2(5) . .
O74 W20 O53 84.9(6) . .
O75 W20 O53 82.4(6) . .
O52 W20 O53 70.3(6) . .
O76 W21 O62 105.0(8) . .
O76 W21 O77 100.5(8) . .
O62 W21 O77 154.5(7) . .
O76 W21 O65 98.3(8) . .
O62 W21 O65 89.8(6) . .
O77 W21 O65 86.9(7) . .
O76 W21 O74 103.5(8) . .
O62 W21 O74 89.7(7) . .
O77 W21 O74 83.9(7) . .
O65 W21 O74 157.5(7) . .
O76 W21 O61 170.7(7) . .
O62 W21 O61 71.6(6) . .
O77 W21 O61 83.2(6) . .
O65 W21 O61 73.3(6) . .
O74 W21 O61 85.3(6) . .
O78 W22 O75 103.2(8) . .
O78 W22 O68 100.8(8) . .
O75 W22 O68 156.0(7) . .
O78 W22 O72 100.6(9) . .
O75 W22 O72 86.0(8) . .
O68 W22 O72 88.7(8) . .
O78 W22 O77 104.3(9) . .
O75 W22 O77 85.9(8) . .
O68 W22 O77 89.2(7) . .
O72 W22 O77 155.0(7) . .
O78 W22 O69 170.0(8) . .
O75 W22 O69 83.3(6) . .
O68 W22 O69 72.8(6) . .
O72 W22 O69 72.0(6) . .
O77 W22 O69 83.6(6) . .
O25 As1 O29 111.5(7) . .
O25 As1 O5 110.7(7) . .
O29 As1 O5 108.2(6) . .
O25 As1 O17 111.2(6) . .
O29 As1 O17 108.4(6) . .
O5 As1 O17 106.8(6) . .
O53 As2 O69 109.2(7) . .
O53 As2 O61 107.8(7) . .
O69 As2 O61 107.3(8) . .
O53 As2 O43 110.1(8) . .
O69 As2 O43 111.7(7) . .
O61 As2 O43 110.6(7) . .
N1 Cu1 N1 180 2_666 .
N1 Cu1 N2 83.8(9) 2_666 2_666
N1 Cu1 N2 96.2(9) . 2_666
N1 Cu1 N2 96.2(9) 2_666 .
N1 Cu1 N2 83.8(9) . .
N2 Cu1 N2 180 2_666 .
N3 Cu2 N3 180 2_656 .
N3 Cu2 N4 94.6(8) 2_656 .
N3 Cu2 N4 85.4(8) . .
N3 Cu2 N4 85.4(8) 2_656 2_656
N3 Cu2 N4 94.6(8) . 2_656
N4 Cu2 N4 180 . 2_656
N5 Cu3 N5 180 . 2_766
N5 Cu3 N6 94.2(9) . 2_766
N5 Cu3 N6 85.8(9) 2_766 2_766
N5 Cu3 N6 85.8(9) . .
N5 Cu3 N6 94.2(9) 2_766 .
N6 Cu3 N6 180 2_766 .
N9 Cu4 N8 93.9(9) . .
N9 Cu4 N10 84.1(8) . .
N8 Cu4 N10 177.5(9) . .
N9 Cu4 N7 176.2(10) . .
N8 Cu4 N7 84.3(9) . .
N10 Cu4 N7 97.8(8) . .
Na1' Na1 O50 128.5(15) . .
Na1 Na1' O14 123.9(18) . 2_656
Na1 Na1' O8W 145.2(19) . 1_455
O14 Na1' O8W 79.9(12) 2_656 1_455
O9W Na2 O6W 81.2(15) . .
O8W Na3 O3W 93.1(19) . .
O8W Na3 O59 97.2(17) . .
O3W Na3 O59 94.5(11) . .
O8W Na3 O39 92.6(16) . 2_756
O3W Na3 O39 99.5(11) . 2_756
O59 Na3 O39 162.4(6) . 2_756
O8W Na3 Na3 169.0(16) . 2_756
O3W Na3 Na3 96.9(11) . 2_756
O59 Na3 Na3 86.5(5) . 2_756
O39 Na3 Na3 81.3(4) 2_756 2_756
O8W Na3 W16 80.7(16) . .
O3W Na3 W16 86.2(10) . .
O59 Na3 W16 19.0(4) . .
O39 Na3 W16 171.5(4) 2_756 .
Na3 Na3 W16 104.4(3) 2_756 .
W3 O2 W1 123.9(7) . .
W1 O3 W6 155.1(9) . .
W5 O4 W1 149.7(8) . .
As1 O5 W3 126.9(7) . .
As1 O5 W1 123.0(7) . .
W3 O5 W1 92.4(5) . .
As1 O5 W2 121.2(6) . .
W3 O5 W2 92.2(5) . .
W1 O5 W2 91.7(5) . .
W1 O6 W2 122.5(8) . .
W2 O8 W7 152.1(9) . .
W2 O9 W8 148.7(8) . .
W3 O10 W2 124.0(8) . .
W9 O12 W3 152.2(8) . .
W3 O13 W4 152.6(7) . .
W4 O14 Na1' 113.8(9) . 2_656
W9 O15 W4 152.7(9) . .
W4 O16 W11 125.4(7) . .
As1 O17 W5 123.5(7) . .
As1 O17 W11 121.4(6) . .
W5 O17 W11 93.6(4) . .
As1 O17 W4 124.3(6) . .
W5 O17 W4 92.1(4) . .
W11 O17 W4 93.6(4) . .
W4 O18 W5 123.0(7) . .
W5 O20 W11 125.2(7) . .
W5 O21 W6 158.1(9) . .
W6 O23 Sm1 137.4(7) . .
W7 O24 W6 120.1(7) . .
As1 O25 W6 125.6(7) . .
As1 O25 W7 125.4(7) . .
W6 O25 W7 94.1(5) . .
W7 O27 Sm1 138.1(7) . .
W8 O28 W7 156.7(8) . .
As1 O29 W8 123.9(7) . .
As1 O29 W10 122.0(7) . .
W8 O29 W10 93.3(4) . .
As1 O29 W9 124.8(6) . .
W8 O29 W9 90.9(4) . .
W10 O29 W9 92.8(5) . .
W8 O30 W10 124.3(7) . .
W8 O32 W9 122.5(7) . .
W9 O34 W10 123.7(7) . .
W10 O36 Sm1 155.5(6) . .
W10 O37 W11 143.5(8) . .
W11 O38 Sm1 157.9(9) . .
W11 O39 Na3 112.5(7) . 2_756
W18 O41 W12 151.2(8) . .
W17 O42 W12 158.2(9) . .
As2 O43 W13 123.9(9) . .
As2 O43 W12 123.9(8) . .
W13 O43 W12 94.7(5) . .
W12 O44 Sm1 139.2(7) . .
W12 O45 W13 120.6(7) . .
W13 O47 Sm1 136.5(8) . .
W19 O48 W13 153.1(8) . .
W14 O49 W13 160.3(11) . .
W14 O50 Na1 147.0(11) . .
W19 O51 W14 149.4(9) . .
W14 O52 W20 121.8(9) . .
As2 O53 W14 124.0(8) . .
As2 O53 W15 123.3(8) . .
W14 O53 W15 93.1(5) . .
As2 O53 W20 124.6(8) . .
W14 O53 W20 90.2(5) . .
W15 O53 W20 92.2(4) . .
W14 O54 W15 125.7(9) . .
W20 O56 W15 131.6(7) . .
W15 O57 Sm1 155.4(9) . .
W15 O58 W16 143.2(8) . .
W16 O59 Na3 136.2(10) . .
W16 O60 Sm1 159.6(7) . .
As2 O61 W17 123.4(7) . .
As2 O61 W16 122.0(8) . .
W17 O61 W16 93.3(5) . .
As2 O61 W21 124.8(7) . .
W17 O61 W21 91.0(6) . .
W16 O61 W21 93.5(5) . .
W21 O62 W16 124.7(9) . .
W17 O63 W16 123.6(7) . .
W21 O65 W17 121.3(8) . .
W18 O66 W17 149.9(8) . .
W22 O68 W18 123.1(8) . .
As2 O69 W18 122.9(7) . .
As2 O69 W22 126.4(8) . .
W18 O69 W22 92.9(6) . .
As2 O69 W19 121.7(9) . .
W18 O69 W19 91.7(5) . .
W22 O69 W19 91.9(5) . .
W18 O70 W19 121.3(8) . .
W22 O72 W19 124.9(8) . .
W20 O74 W21 153.3(8) . .
W22 O75 W20 151.8(11) . .
W21 O77 W22 154.3(10) . .
C1 N1 Cu1 113.1(19) . .
C1 N1 H1A 109.0 . .
Cu1 N1 H1A 109.0 . .
C1 N1 H1B 109.0 . .
Cu1 N1 H1B 109.0 . .
H1A N1 H1B 107.8 . .
C2 N2 Cu1 113.4(19) . .
C2 N2 H2A 108.9 . .
Cu1 N2 H2A 108.9 . .
C2 N2 H2B 108.9 . .
Cu1 N2 H2B 108.9 . .
H2A N2 H2B 107.7 . .
C3 N3 Cu2 106.4(15) . .
C3 N3 H3A 110.5 . .
Cu2 N3 H3A 110.5 . .
C3 N3 H3B 110.5 . .
Cu2 N3 H3B 110.5 . .
H3A N3 H3B 108.6 . .
C4 N4 Cu2 107.1(15) . .
C4 N4 H4A 110.3 . .
Cu2 N4 H4A 110.3 . .
C4 N4 H4B 110.3 . .
Cu2 N4 H4B 110.3 . .
H4A N4 H4B 108.5 . .
C5 N5 Cu3 108.6(15) . .
C5 N5 H5A 110.0 . .
Cu3 N5 H5A 110.0 . .
C5 N5 H5B 110.0 . .
Cu3 N5 H5B 110.0 . .
H5A N5 H5B 108.3 . .
C6 N6 Cu3 108.6(15) . .
C6 N6 H6A 110.0 . .
Cu3 N6 H6A 110.0 . .
C6 N6 H6B 110.0 . .
Cu3 N6 H6B 110.0 . .
H6A N6 H6B 108.4 . .
C7 N7 Cu4 114.0(15) . .
C7 N7 H7A 108.7 . .
Cu4 N7 H7A 108.7 . .
C7 N7 H7B 108.7 . .
Cu4 N7 H7B 108.7 . .
H7A N7 H7B 107.6 . .
C8 N8 Cu4 109.6(18) . .
C8 N8 H8A 109.8 . .
Cu4 N8 H8A 109.8 . .
C8 N8 H8B 109.8 . .
Cu4 N8 H8B 109.8 . .
H8A N8 H8B 108.2 . .
C9 N9 Cu4 116.9(16) . .
C9 N9 H9A 108.1 . .
Cu4 N9 H9A 108.1 . .
C9 N9 H9B 108.1 . .
Cu4 N9 H9B 108.1 . .
H9A N9 H9B 107.3 . .
C10 N10 Cu4 106.0(16) . .
C10 N10 H10A 110.5 . .
Cu4 N10 H10A 110.5 . .
C10 N10 H10B 110.5 . .
Cu4 N10 H10B 110.5 . .
H10A N10 H10B 108.7 . .
N1 C1 C2 107(3) . .
N1 C1 H1C 110.3 . .
C2 C1 H1C 110.3 . .
N1 C1 H1D 110.3 . .
C2 C1 H1D 110.3 . .
H1C C1 H1D 108.5 . .
N2 C2 C1 111(3) . .
N2 C2 H2C 109.4 . .
C1 C2 H2C 109.4 . .
N2 C2 H2D 109.4 . .
C1 C2 H2D 109.4 . .
H2C C2 H2D 108.0 . .
C4 C3 N3 111(2) . .
C4 C3 H3C 109.4 . .
N3 C3 H3C 109.4 . .
C4 C3 H3D 109.4 . .
N3 C3 H3D 109.4 . .
H3C C3 H3D 108.0 . .
C3 C4 N4 112(2) . .
C3 C4 H4C 109.3 . .
N4 C4 H4C 109.3 . .
C3 C4 H4D 109.3 . .
N4 C4 H4D 109.3 . .
H4C C4 H4D 108.0 . .
N5 C5 C6 115(2) . .
N5 C5 H5C 108.5 . .
C6 C5 H5C 108.5 . .
N5 C5 H5D 108.5 . .
C6 C5 H5D 108.5 . .
H5C C5 H5D 107.5 . .
N6 C6 C5 108(2) . .
N6 C6 H6C 110.2 . .
C5 C6 H6C 110.2 . .
N6 C6 H6D 110.2 . .
C5 C6 H6D 110.2 . .
H6C C6 H6D 108.5 . .
C8 C7 N7 108(2) . .
C8 C7 H7C 110.2 . .
N7 C7 H7C 110.2 . .
C8 C7 H7D 110.2 . .
N7 C7 H7D 110.2 . .
H7C C7 H7D 108.5 . .
C7 C8 N8 110(3) . .
C7 C8 H8C 109.6 . .
N8 C8 H8C 109.6 . .
C7 C8 H8D 109.6 . .
N8 C8 H8D 109.6 . .
H8C C8 H8D 108.1 . .
N9 C9 C10 104(2) . .
N9 C9 H9C 110.9 . .
C10 C9 H9C 110.9 . .
N9 C9 H9D 110.9 . .
C10 C9 H9D 110.9 . .
H9C C9 H9D 109.0 . .
N10 C10 C9 115(2) . .
N10 C10 H10C 108.6 . .
C9 C10 H10C 108.6 . .
N10 C10 H10D 108.6 . .
C9 C10 H10D 108.6 . .
H10C C10 H10D 107.6 . .
Na3 O8W Na1' 165(3) . 1_655

loop_
_geom_bond_atom_site_label_1
_geom_bond_atom_site_label_2
_geom_bond_distance
_geom_bond_site_symmetry_2
Sm1 O36 2.389(14) .
Sm1 O57 2.402(16) .
Sm1 O60 2.409(15) .
Sm1 O47 2.430(13) .
Sm1 O27 2.437(13) .
Sm1 O23 2.447(14) .
Sm1 O38 2.449(12) .
Sm1 O44 2.458(12) .
W1 O1 1.698(15) .
W1 O3 1.773(14) .
W1 O6 1.908(16) .
W1 O4 1.949(16) .
W1 O2 1.967(16) .
W1 O5 2.360(14) .
W2 O7 1.726(16) .
W2 O8 1.819(14) .
W2 O9 1.912(16) .
W2 O6 1.969(16) .
W2 O10 1.993(15) .
W2 O5 2.378(13) .
W3 O11 1.711(16) .
W3 O10 1.873(15) .
W3 O2 1.894(16) .
W3 O13 1.903(15) .
W3 O12 1.925(17) .
W3 O5 2.359(13) .
W4 O14 1.717(16) .
W4 O16 1.808(16) .
W4 O18 1.912(15) .
W4 O15 1.915(13) .
W4 O13 1.946(15) .
W4 O17 2.401(12) .
W5 O19 1.697(14) .
W5 O21 1.871(15) .
W5 O4 1.879(16) .
W5 O20 1.914(16) .
W5 O18 1.957(15) .
W5 O17 2.322(12) .
W6 O22 1.736(15) .
W6 O23 1.794(15) .
W6 O24 1.942(13) .
W6 O21 1.952(15) .
W6 O3 2.129(15) .
W6 O25 2.295(14) .
W7 O26 1.683(14) .
W7 O27 1.746(13) .
W7 O28 1.922(14) .
W7 O24 1.938(13) .
W7 O8 2.070(15) .
W7 O25 2.300(12) .
W8 O31 1.698(14) .
W8 O30 1.834(14) .
W8 O28 1.922(14) .
W8 O32 1.930(14) .
W8 O9 1.947(16) .
W8 O29 2.339(12) .
W9 O33 1.701(16) .
W9 O34 1.882(16) .
W9 O12 1.912(17) .
W9 O15 1.915(12) .
W9 O32 1.943(14) .
W9 O29 2.423(14) .
W10 O35 1.718(15) .
W10 O36 1.785(13) .
W10 O37 1.886(13) .
W10 O30 2.041(13) .
W10 O34 2.056(13) .
W10 O29 2.374(12) .
W11 O39 1.709(15) .
W11 O38 1.750(13) .
W11 O37 1.946(15) .
W11 O20 1.958(16) .
W11 O16 2.121(15) .
W11 O17 2.394(13) .
W12 O40 1.686(13) .
W12 O44 1.771(12) .
W12 O45 1.916(15) .
W12 O42 1.941(17) .
W12 O41 2.065(15) .
W12 O43 2.302(15) .
W13 O46 1.687(18) .
W13 O47 1.795(15) .
W13 O49 1.940(15) .
W13 O45 1.959(14) .
W13 O48 2.050(16) .
W13 O43 2.275(16) .
W14 O50 1.687(18) .
W14 O54 1.850(16) .
W14 O49 1.870(17) .
W14 O52 1.88(2) .
W14 O51 1.958(17) .
W14 O53 2.340(17) .
W15 O55 1.742(14) .
W15 O57 1.758(16) .
W15 O58 1.896(17) .
W15 O56 1.999(14) .
W15 O54 2.004(16) .
W15 O53 2.383(14) .
W16 O59 1.732(16) .
W16 O60 1.741(14) .
W16 O58 1.925(16) .
W16 O63 1.959(13) .
W16 O62 2.055(17) .
W16 O61 2.360(14) .
W16 Na3 3.689(7) .
W17 O64 1.682(16) .
W17 O42 1.884(17) .
W17 O63 1.926(12) .
W17 O66 1.940(14) .
W17 O65 1.971(17) .
W17 O61 2.348(15) .
W18 O67 1.725(14) .
W18 O41 1.842(15) .
W18 O66 1.880(15) .
W18 O70 1.919(18) .
W18 O68 2.006(16) .
W18 O69 2.366(15) .
W19 O71 1.660(15) .
W19 O48 1.842(17) .
W19 O51 1.893(17) .
W19 O72 1.95(2) .
W19 O70 1.988(16) .
W19 O69 2.380(15) .
W20 O73 1.743(18) .
W20 O56 1.817(15) .
W20 O74 1.89(2) .
W20 O75 1.958(18) .
W20 O52 2.00(2) .
W20 O53 2.448(15) .
W21 O76 1.682(18) .
W21 O62 1.875(17) .
W21 O77 1.905(17) .
W21 O65 1.932(16) .
W21 O74 1.94(2) .
W21 O61 2.421(15) .
W22 O78 1.694(19) .
W22 O75 1.896(18) .
W22 O68 1.898(15) .
W22 O72 1.902(19) .
W22 O77 1.915(19) .
W22 O69 2.370(17) .
As1 O25 1.647(14) .
As1 O29 1.667(13) .
As1 O5 1.670(14) .
As1 O17 1.691(12) .
As2 O53 1.650(14) .
As2 O69 1.659(14) .
As2 O61 1.673(16) .
As2 O43 1.683(16) .
Cu1 N1 1.98(2) 2_666
Cu1 N1 1.98(2) .
Cu1 N2 2.001(19) 2_666
Cu1 N2 2.001(19) .
Cu2 N3 2.01(2) 2_656
Cu2 N3 2.01(2) .
Cu2 N4 2.02(2) .
Cu2 N4 2.02(2) 2_656
Cu3 N5 1.99(2) .
Cu3 N5 1.99(2) 2_766
Cu3 N6 2.02(2) 2_766
Cu3 N6 2.02(2) .
Cu4 N9 1.963(19) .
Cu4 N8 1.97(2) .
Cu4 N10 1.97(2) .
Cu4 N7 1.979(18) .
Na1 Na1' 1.52(3) .
Na1 O50 2.64(2) .
Na1' O14 2.88(3) 2_656
Na1' O8W 2.98(6) 1_455
Na2 O9W 1.430(14) .
Na2 O6W 1.95(5) .
Na3 O8W 1.92(5) .
Na3 O3W 2.23(4) .
Na3 O59 2.239(19) .
Na3 O39 2.957(18) 2_756
Na3 Na3 3.593(17) 2_756
O14 Na1' 2.88(3) 2_656
O39 Na3 2.957(18) 2_756
N1 C1 1.46(4) .
N1 H1A 0.9000 .
N1 H1B 0.9000 .
N2 C2 1.37(4) .
N2 H2A 0.9000 .
N2 H2B 0.9000 .
N3 C3 1.47(3) .
N3 H3A 0.9000 .
N3 H3B 0.9000 .
N4 C4 1.48(3) .
N4 H4A 0.9000 .
N4 H4B 0.9000 .
N5 C5 1.38(3) .
N5 H5A 0.9000 .
N5 H5B 0.9000 .
N6 C6 1.46(4) .
N6 H6A 0.9000 .
N6 H6B 0.9000 .
N7 C7 1.50(3) .
N7 H7A 0.9000 .
N7 H7B 0.9000 .
N8 C8 1.51(4) .
N8 H8A 0.9000 .
N8 H8B 0.9000 .
N9 C9 1.39(3) .
N9 H9A 0.9000 .
N9 H9B 0.9000 .
N10 C10 1.44(3) .
N10 H10A 0.9000 .
N10 H10B 0.9000 .
C1 C2 1.60(4) .
C1 H1C 0.9700 .
C1 H1D 0.9700 .
C2 H2C 0.9700 .
C2 H2D 0.9700 .
C3 C4 1.41(3) .
C3 H3C 0.9700 .
C3 H3D 0.9700 .
C4 H4C 0.9700 .
C4 H4D 0.9700 .
C5 C6 1.51(3) .
C5 H5C 0.9700 .
C5 H5D 0.9700 .
C6 H6C 0.9700 .
C6 H6D 0.9700 .
C7 C8 1.50(4) .
C7 H7C 0.9700 .
C7 H7D 0.9700 .
C8 H8C 0.9700 .
C8 H8D 0.9700 .
C9 C10 1.53(3) .
C9 H9C 0.9700 .
C9 H9D 0.9700 .
C10 H10C 0.9700 .
C10 H10D 0.9700 .
O8W Na1' 2.98(6) 1_655

loop_
_geom_hbond_atom_site_label_D
_geom_hbond_atom_site_label_H
_geom_hbond_atom_site_label_A
_geom_hbond_distance_DH
_geom_hbond_distance_HA
_geom_hbond_distance_DA
_geom_hbond_angle_DHA
_geom_hbond_site_symmetry_A
N1 H1A O27 0.90 2.48 3.15(2) 130.7 .
N1 H1A O47 0.90 2.59 3.34(2) 141.7 .
N1 H1B O26 0.90 2.27 3.08(3) 149.7 .
N2 H2A O47 0.90 2.17 2.98(3) 149.8 2_666
N2 H2A O23 0.90 2.58 3.28(2) 135.0 2_666
N2 H2B O24 0.90 2.48 3.16(2) 132.4 2_666
N3 H3A O54 0.90 2.30 3.06(3) 142.5 2_656
N3 H3B O20 0.90 2.12 2.96(2) 155.1 .
N4 H4A O4W 0.90 2.11 2.99(5) 165.4 .
N4 H4B O21 0.90 2.65 3.17(3) 117.1 2_656
N5 H5A O28 0.90 2.33 2.98(2) 128.8 .
N5 H5A O30 0.90 2.40 3.26(3) 160.5 .
N5 H5B O44 0.90 2.14 2.94(2) 148.5 .
N6 H6A O35 0.90 2.25 2.99(3) 139.0 2_766
N6 H6B O42 0.90 2.35 3.20(3) 156.2 2_766
N7 H7A O10 0.90 2.36 3.21(3) 158.1 2_766
N7 H7B O32 0.90 2.24 3.09(3) 157.7 2_766
N8 H8A O5W 0.90 2.25 3.12(6) 161.0 .
N8 H8B O76 0.90 2.31 3.13(3) 151.4 2_767
N8 H8B O14 0.90 2.64 3.14(3) 115.4 1_566
N9 H9A O76 0.90 2.26 3.06(3) 147.9 2_767
N9 H9B O68 0.90 2.38 3.11(3) 138.4 .
N10 H10A O31 0.90 2.31 3.05(3) 139.5 2_766
N10 H10B O7 0.90 2.42 3.25(3) 154.3 2_766
N10 H10B O9 0.90 2.50 3.18(2) 132.8 2_766
